data_2002696
loop_
_publ_author_name
'Rabbow, Ch'
'Mueller-Buschbaum, Hk'

_publ_section_title
;
Zur Kristallchemie eines neuen Barium-Lanthanoid-Oxozinkats: Ba2 Er2
Zn8 O13
;
_journal_name_full
;
Zeitschrift fuer Anorganische und Allgemeine Chemie
;
_journal_page_first 527
_journal_page_last 530
_journal_paper_doi 10.1002/zaac.19946200323
_journal_volume 620
_journal_year 1994
_chemical_formula_structural 'Ba2 Er2 Zn8 O13'
_chemical_formula_sum 'Ba2 Er2 O13 Zn8'
_chemical_name_systematic 'Dibarium dierbium octazinc oxide'
_space_group_IT_number 36
_symmetry_cell_setting orthorhombic
_symmetry_Int_Tables_number 36
_symmetry_space_group_name_Hall 'C 2c -2'
_symmetry_space_group_name_H-M 'C m c 21'
_cell_angle_alpha 90
_cell_angle_beta 90
_cell_angle_gamma 90
_cell_formula_units_Z 2
_cell_length_a 6.276(2)
_cell_length_b 10.871(2)
_cell_length_c 10.195(3)
_cell_volume 695.6
_refine_ls_R_factor_all 0.047
_cod_database_code 2002696

loop_
_symmetry_equiv_pos_as_xyz
x,y,z
-x,y,z
-x,-y,1/2+z
x,-y,1/2+z
1/2+x,1/2+y,z
1/2-x,1/2+y,z
1/2-x,1/2-y,1/2+z
1/2+x,1/2-y,1/2+z

loop_
_atom_site_label
_atom_site_type_symbol
_atom_site_symmetry_multiplicity
_atom_site_Wyckoff_symbol
_atom_site_fract_x
_atom_site_fract_y
_atom_site_fract_z
_atom_site_occupancy
_atom_site_attached_hydrogens
_atom_site_calc_flag
Er1 Er3+ 4 a 0. 0.1668(1) 0.1454(1) 1. 0 d
Ba1 Ba2+ 4 a 0. 0.1665(1) 0.5196(1) 1. 0 d
Zn1 Zn2+ 4 a 0.5 0.1696(1) 0.3335(1) 1. 0 d
Zn2 Zn2+ 8 b 0.2450(1) 0.9148(1) 0.3338(1) 1. 0 d
Zn3 Zn2+ 4 a 0.5 0.9999(1) 0.5814(1) 1. 0 d
O1 O2- 8 b 0.2486(5) 0.7508(3) 0.2677(2) 1. 0 d
O2 O2- 4 a 0. 0.9959(4) 0.2658(4) 0.75 0 d
O3 O2- 4 a 0.5 0.1650(4) 0.5204(4) 0.75 0 d
O4 O2- 8 b 0.7462(5) 0.9206(3) 0.5179(2) 1. 0 d
O5 O2- 4 a 0.5 0.9992(4) 0.7650(3) 1. 0 d

loop_
_atom_type_symbol
_atom_type_oxidation_number
Er3+ 3.000
Ba2+ 2.000
Zn2+ 2.000
O2- -2.000
